data_8104427
loop_
_publ_author_name
'Drueck, U.'
'Kutoglu, A.'

_publ_section_title
;
 Experimental difference densities of hexacyanobenzene at 120 K.
 Refinement of electron density distributions with charge-cloud models
;
_journal_name_full 'Zeitschrift fuer Kristallographie (149,1979-)'
_journal_page_first 233
_journal_page_last 244
_journal_volume 166
_journal_year 1984
_chemical_formula_sum 'C12 N6'
_chemical_name_systematic 'C6 (C N)6'
_space_group_IT_number 205
_symmetry_space_group_name_Hall '-P 2ac 2ab 3'
_symmetry_space_group_name_H-M 'P a -3'
_cell_angle_alpha 90
_cell_angle_beta 90
_cell_angle_gamma 90
_cell_formula_units_Z 4
_cell_length_a 10.781
_cell_length_b 10.781
_cell_length_c 10.781
_cell_volume 1253.075
_citation_journal_id_ASTM ZEKRDZ
_cod_data_source_file Drueck_ZEKRDZ_1984_1913.cif
_cod_data_source_block C12N6
_cod_database_code 8104427

loop_
_symmetry_equiv_pos_as_xyz
x,y,z
-x+1/2,-y,z+1/2
x+1/2,-y+1/2,-z
-x,y+1/2,-z+1/2
z,x,y
-z+1/2,-x,y+1/2
z+1/2,-x+1/2,-y
-z,x+1/2,-y+1/2
y,z,x
y+1/2,-z+1/2,-x
-y,z+1/2,-x+1/2
-y+1/2,-z,x+1/2
-x,-y,-z
x-1/2,y,-z-1/2
-x-1/2,y-1/2,z
x,-y-1/2,z-1/2
-z,-x,-y
z-1/2,x,-y-1/2
-z-1/2,x-1/2,y
z,-x-1/2,y-1/2
-y,-z,-x
-y-1/2,z-1/2,x
y,-z-1/2,x-1/2
y-1/2,z,-x-1/2

loop_
_atom_site_label
_atom_site_type_symbol
_atom_site_fract_x
_atom_site_fract_y
_atom_site_fract_z
_atom_site_occupancy
_atom_site_U_iso_or_equiv
C1 C+1 0.0939 -0.0893 -0.0045 1 0.0
C2 C+2 0.1899 -0.1806 -0.0096 1 0.0
N1 N-3 0.2679 -0.2541 -0.0143 1 0.0
